data_2228842
loop_
_publ_author_name
'Do, Jun Ho'
'Hwang, Kwang-Jin'
'Kim, Moon-Hwan'
'Kim, Chong-Hyeak'

_publ_section_title
;
 Methyl 6-dimethylamino-4-hydroxy-2-naphthoate
;
_journal_coeditor_code PK2285
_journal_issue 1
_journal_name_full 'Acta Crystallographica Section E'
_journal_page_first o230
_journal_paper_doi 10.1107/S1600536810053237
_journal_volume 67
_journal_year 2011
_chemical_formula_iupac 'C14 H15 N O3'
_chemical_formula_moiety 'C14 H15 N O3'
_chemical_formula_sum 'C14 H15 N O3'
_chemical_formula_weight 245.27
_chemical_name_systematic
;
Methyl 6-dimethylamino-4-hydroxy-2-naphthoate
;
_space_group_IT_number 15
_symmetry_cell_setting monoclinic
_symmetry_space_group_name_Hall '-C 2yc'
_symmetry_space_group_name_H-M 'C 1 2/c 1'
_atom_sites_solution_hydrogens geom
_atom_sites_solution_primary direct
_atom_sites_solution_secondary difmap
_cell_angle_alpha 90.00
_cell_angle_beta 97.2030(10)
_cell_angle_gamma 90.00
_cell_formula_units_Z 8
_cell_length_a 27.2482(5)
_cell_length_b 6.62110(10)
_cell_length_c 13.6283(3)
_cell_measurement_reflns_used 3143
_cell_measurement_temperature 296(2)
_cell_measurement_theta_max 27.20
_cell_measurement_theta_min 3.01
_cell_volume 2439.32(8)
_computing_cell_refinement 'SAINT (Bruker, 2009)'
_computing_data_collection 'APEX2 (Bruker, 2009)'
_computing_data_reduction 'SAINT (Bruker, 2009)'
_computing_molecular_graphics 'SHELXTL (Sheldrick, 2008)'
_computing_publication_material 'SHELXTL (Sheldrick, 2008)'
_computing_structure_refinement 'SHELXL97 (Sheldrick, 2008)'
_computing_structure_solution 'SHELXS97 (Sheldrick, 2008)'
_diffrn_ambient_temperature 296(2)
_diffrn_measured_fraction_theta_full 0.988
_diffrn_measured_fraction_theta_max 0.988
_diffrn_measurement_device_type 'Bruker APEXII CCD'
_diffrn_measurement_method '\f and \w'
_diffrn_radiation_monochromator graphite
_diffrn_radiation_source 'fine-focus sealed tube'
_diffrn_radiation_type MoK\a
_diffrn_radiation_wavelength 0.71073
_diffrn_reflns_av_R_equivalents 0.0229
_diffrn_reflns_av_sigmaI/netI 0.0246
_diffrn_reflns_limit_h_max 36
_diffrn_reflns_limit_h_min -35
_diffrn_reflns_limit_k_max 8
_diffrn_reflns_limit_k_min -8
_diffrn_reflns_limit_l_max 17
_diffrn_reflns_limit_l_min -18
_diffrn_reflns_number 11077
_diffrn_reflns_theta_full 28.33
_diffrn_reflns_theta_max 28.33
_diffrn_reflns_theta_min 1.51
_diffrn_standards_number 0
_exptl_absorpt_coefficient_mu 0.094
_exptl_absorpt_correction_type none
_exptl_crystal_colour colorless
_exptl_crystal_density_diffrn 1.336
_exptl_crystal_density_method 'not measured'
_exptl_crystal_description block
_exptl_crystal_F_000 1040
_exptl_crystal_size_max 0.43
_exptl_crystal_size_mid 0.28
_exptl_crystal_size_min 0.15
_refine_diff_density_max 0.225
_refine_diff_density_min -0.177
_refine_ls_extinction_method none
_refine_ls_goodness_of_fit_ref 1.050
_refine_ls_hydrogen_treatment constr
_refine_ls_matrix_type full
_refine_ls_number_parameters 165
_refine_ls_number_reflns 3019
_refine_ls_number_restraints 0
_refine_ls_restrained_S_all 1.050
_refine_ls_R_factor_all 0.0733
_refine_ls_R_factor_gt 0.0473
_refine_ls_shift/su_max 0.000
_refine_ls_shift/su_mean 0.000
_refine_ls_structure_factor_coef Fsqd
_refine_ls_weighting_details 'calc w=1/[\s^2^(Fo^2^)+(0.0744P)^2^+0.7490P] where P=(Fo^2^+2Fc^2^)/3'
_refine_ls_weighting_scheme calc
_refine_ls_wR_factor_gt 0.1324
_refine_ls_wR_factor_ref 0.1507
_reflns_number_gt 2021
_reflns_number_total 3019
_reflns_threshold_expression I>2\s(I)
_cod_data_source_file pk2285.cif
_cod_data_source_block I
_cod_original_sg_symbol_H-M 'C 2/c'
_cod_database_code 2228842
_cod_database_fobs_code 2228842

loop_
_symmetry_equiv_pos_as_xyz
'x, y, z'
'-x, y, -z+1/2'
'x+1/2, y+1/2, z'
'-x+1/2, y+1/2, -z+1/2'
'-x, -y, -z'
'x, -y, z-1/2'
'-x+1/2, -y+1/2, -z'
'x+1/2, -y+1/2, z-1/2'

loop_
_atom_site_type_symbol
_atom_site_label
_atom_site_fract_x
_atom_site_fract_y
_atom_site_fract_z
_atom_site_U_iso_or_equiv
_atom_site_adp_type
_atom_site_calc_flag
_atom_site_refinement_flags
_atom_site_occupancy
_atom_site_disorder_assembly
_atom_site_disorder_group
C C1 0.10637(5) 0.2829(2) 0.43577(10) 0.0394(4) Uani d . 1 . .
H H1A 0.1108 0.2627 0.5038 0.047 Uiso calc R 1 . .
C C2 0.07851(5) 0.1492(2) 0.37597(10) 0.0362(3) Uani d . 1 . .
C C3 0.07115(5) 0.1797(2) 0.27191(10) 0.0373(3) Uani d . 1 . .
H H3A 0.0521 0.0889 0.2314 0.045 Uiso calc R 1 . .
C C4 0.09206(5) 0.3421(2) 0.23145(10) 0.0345(3) Uani d . 1 . .
C C5 0.14347(5) 0.6521(2) 0.25090(11) 0.0381(3) Uani d . 1 . .
H H5A 0.1382 0.6726 0.1829 0.046 Uiso calc R 1 . .
C C6 0.17280(5) 0.7870(2) 0.30964(11) 0.0401(4) Uani d . 1 . .
C C7 0.18010(6) 0.7510(3) 0.41358(12) 0.0468(4) Uani d . 1 . .
H H7A 0.1999 0.8387 0.4545 0.056 Uiso calc R 1 . .
C C8 0.15860(6) 0.5908(3) 0.45420(11) 0.0452(4) Uani d . 1 . .
H H8A 0.1638 0.5726 0.5224 0.054 Uiso calc R 1 . .
C C9 0.12140(5) 0.4845(2) 0.29174(10) 0.0335(3) Uani d . 1 . .
C C10 0.12857(5) 0.4515(2) 0.39531(10) 0.0363(3) Uani d . 1 . .
C C11 0.05648(5) -0.0258(2) 0.42183(11) 0.0385(3) Uani d . 1 . .
O O12 0.06137(4) -0.05793(18) 0.51061(8) 0.0511(3) Uani d . 1 . .
O O13 0.03034(4) -0.14286(17) 0.35582(8) 0.0508(3) Uani d . 1 . .
C C14 0.00549(7) -0.3150(3) 0.39160(15) 0.0580(5) Uani d . 1 . .
H H14A -0.0116 -0.3874 0.3366 0.087 Uiso calc R 1 . .
H H14B -0.0178 -0.2700 0.4342 0.087 Uiso calc R 1 . .
H H14C 0.0294 -0.4024 0.4279 0.087 Uiso calc R 1 . .
O O15 0.08692(4) 0.37976(16) 0.13226(7) 0.0451(3) Uani d . 1 . .
H H15A 0.0791 0.2753 0.1019 0.068 Uiso calc R 1 . .
N N16 0.19479(5) 0.9504(2) 0.27050(11) 0.0529(4) Uani d . 1 . .
C C17 0.22463(7) 1.0916(3) 0.33220(16) 0.0623(5) Uani d . 1 . .
H H17A 0.2522 1.0219 0.3680 0.093 Uiso calc R 1 . .
H H17B 0.2050 1.1524 0.3781 0.093 Uiso calc R 1 . .
H H17C 0.2366 1.1946 0.2917 0.093 Uiso calc R 1 . .
C C18 0.18437(7) 0.9976(3) 0.16678(14) 0.0583(5) Uani d . 1 . .
H H18A 0.1965 0.8910 0.1286 0.087 Uiso calc R 1 . .
H H18B 0.2004 1.1220 0.1534 0.087 Uiso calc R 1 . .
H H18C 0.1493 1.0114 0.1492 0.087 Uiso calc R 1 . .

loop_
_atom_site_aniso_label
_atom_site_aniso_U_11
_atom_site_aniso_U_22
_atom_site_aniso_U_33
_atom_site_aniso_U_12
_atom_site_aniso_U_13
_atom_site_aniso_U_23
C1 0.0450(8) 0.0457(9) 0.0270(7) 0.0007(6) 0.0030(6) 0.0031(6)
C2 0.0404(7) 0.0346(8) 0.0337(7) 0.0021(6) 0.0050(6) 0.0038(6)
C3 0.0454(8) 0.0350(7) 0.0310(7) -0.0005(6) 0.0030(6) -0.0025(6)
C4 0.0429(7) 0.0352(7) 0.0255(7) 0.0038(6) 0.0045(6) 0.0001(6)
C5 0.0448(8) 0.0395(8) 0.0304(7) 0.0001(6) 0.0059(6) 0.0009(6)
C6 0.0407(7) 0.0397(8) 0.0408(8) -0.0029(6) 0.0085(6) -0.0004(7)
C7 0.0495(9) 0.0515(10) 0.0388(8) -0.0119(7) 0.0028(7) -0.0076(8)
C8 0.0522(9) 0.0539(10) 0.0290(7) -0.0073(7) 0.0030(6) -0.0025(7)
C9 0.0377(7) 0.0348(7) 0.0286(7) 0.0022(6) 0.0062(5) -0.0011(6)
C10 0.0404(7) 0.0402(8) 0.0285(7) 0.0001(6) 0.0045(6) -0.0019(6)
C11 0.0418(8) 0.0356(8) 0.0383(8) 0.0037(6) 0.0063(6) 0.0055(6)
O12 0.0670(7) 0.0479(7) 0.0382(6) -0.0019(6) 0.0065(5) 0.0120(5)
O13 0.0631(7) 0.0452(7) 0.0438(6) -0.0166(5) 0.0054(5) 0.0044(5)
C14 0.0683(11) 0.0434(9) 0.0642(12) -0.0156(8) 0.0160(9) 0.0039(9)
O15 0.0682(7) 0.0412(6) 0.0254(5) -0.0051(5) 0.0039(5) -0.0003(4)
N16 0.0618(9) 0.0499(8) 0.0470(8) -0.0190(7) 0.0061(7) 0.0030(7)
C17 0.0618(11) 0.0528(11) 0.0721(13) -0.0179(9) 0.0072(9) -0.0030(10)
C18 0.0673(11) 0.0511(10) 0.0570(11) -0.0053(9) 0.0092(9) 0.0152(9)

loop_
_atom_type_symbol
_atom_type_description
_atom_type_scat_dispersion_real
_atom_type_scat_dispersion_imag
_atom_type_scat_source
C C 0.0033 0.0016 'International Tables Vol C Tables 4.2.6.8 and 6.1.1.4'
H H 0.0000 0.0000 'International Tables Vol C Tables 4.2.6.8 and 6.1.1.4'
N N 0.0061 0.0033 'International Tables Vol C Tables 4.2.6.8 and 6.1.1.4'
O O 0.0106 0.0060 'International Tables Vol C Tables 4.2.6.8 and 6.1.1.4'

loop_
_geom_angle_atom_site_label_1
_geom_angle_atom_site_label_2
_geom_angle_atom_site_label_3
_geom_angle_site_symmetry_1
_geom_angle_site_symmetry_3
_geom_angle
_geom_angle_publ_flag
C2 C1 C10 . . 120.80(10) ?
C2 C1 H1A . . 119.6 ?
C10 C1 H1A . . 119.6 ?
C1 C2 C3 . . 120.10(10) ?
C1 C2 C11 . . 118.70(10) ?
C3 C2 C11 . . 121.20(10) ?
C4 C3 C2 . . 120.10(10) ?
C4 C3 H3A . . 120.0 ?
C2 C3 H3A . . 120.0 ?
O15 C4 C3 . . 123.20(10) ?
O15 C4 C9 . . 115.50(10) ?
C3 C4 C9 . . 121.30(10) ?
C6 C5 C9 . . 121.60(10) ?
C6 C5 H5A . . 119.2 ?
C9 C5 H5A . . 119.2 ?
N16 C6 C5 . . 122.10(10) ?
N16 C6 C7 . . 120.20(10) ?
C5 C6 C7 . . 117.70(10) ?
C8 C7 C6 . . 121.40(10) ?
C8 C7 H7A . . 119.3 ?
C6 C7 H7A . . 119.3 ?
C7 C8 C10 . . 121.70(10) ?
C7 C8 H8A . . 119.2 ?
C10 C8 H8A . . 119.2 ?
C5 C9 C10 . . 120.10(10) ?
C5 C9 C4 . . 121.90(10) ?
C10 C9 C4 . . 118.00(10) ?
C8 C10 C1 . . 122.60(10) ?
C8 C10 C9 . . 117.60(10) ?
C1 C10 C9 . . 119.80(10) ?
O12 C11 O13 . . 123.70(10) ?
O12 C11 C2 . . 123.80(10) ?
O13 C11 C2 . . 112.50(10) ?
C11 O13 C14 . . 117.90(10) ?
O13 C14 H14A . . 109.5 ?
O13 C14 H14B . . 109.5 ?
H14A C14 H14B . . 109.5 ?
O13 C14 H14C . . 109.5 ?
H14A C14 H14C . . 109.5 ?
H14B C14 H14C . . 109.5 ?
C4 O15 H15A . . 109.5 ?
C6 N16 C17 . . 121.70(10) ?
C6 N16 C18 . . 120.60(10) ?
C17 N16 C18 . . 117.4(2) ?
N16 C17 H17A . . 109.5 ?
N16 C17 H17B . . 109.5 ?
H17A C17 H17B . . 109.5 ?
N16 C17 H17C . . 109.5 ?
H17A C17 H17C . . 109.5 ?
H17B C17 H17C . . 109.5 ?
N16 C18 H18A . . 109.5 ?
N16 C18 H18B . . 109.5 ?
H18A C18 H18B . . 109.5 ?
N16 C18 H18C . . 109.5 ?
H18A C18 H18C . . 109.5 ?
H18B C18 H18C . . 109.5 ?

loop_
_geom_bond_atom_site_label_1
_geom_bond_atom_site_label_2
_geom_bond_site_symmetry_2
_geom_bond_distance
_geom_bond_publ_flag
C1 C2 . 1.367(2) ?
C1 C10 . 1.414(2) ?
C1 H1A . 0.9300 ?
C2 C3 . 1.422(2) ?
C2 C11 . 1.479(2) ?
C3 C4 . 1.365(2) ?
C3 H3A . 0.9300 ?
C4 O15 . 1.364(2) ?
C4 C9 . 1.428(2) ?
C5 C6 . 1.385(2) ?
C5 C9 . 1.410(2) ?
C5 H5A . 0.9300 ?
C6 N16 . 1.376(2) ?
C6 C7 . 1.426(2) ?
C7 C8 . 1.362(2) ?
C7 H7A . 0.9300 ?
C8 C10 . 1.414(2) ?
C8 H8A . 0.9300 ?
C9 C10 . 1.417(2) ?
C11 O12 . 1.219(2) ?
C11 O13 . 1.325(2) ?
O13 C14 . 1.442(2) ?
C14 H14A . 0.9600 ?
C14 H14B . 0.9600 ?
C14 H14C . 0.9600 ?
O15 H15A . 0.8200 ?
N16 C17 . 1.439(2) ?
N16 C18 . 1.441(2) ?
C17 H17A . 0.9600 ?
C17 H17B . 0.9600 ?
C17 H17C . 0.9600 ?
C18 H18A . 0.9600 ?
C18 H18B . 0.9600 ?
C18 H18C . 0.9600 ?

loop_
_geom_hbond_atom_site_label_D
_geom_hbond_atom_site_label_H
_geom_hbond_atom_site_label_A
_geom_hbond_site_symmetry_A
_geom_hbond_distance_DH
_geom_hbond_distance_HA
_geom_hbond_distance_DA
_geom_hbond_angle_DHA
_geom_hbond_publ_flag
O15 H15A O12 6 0.82 1.92 2.736(2) 170 y

loop_
_geom_torsion_atom_site_label_1
_geom_torsion_atom_site_label_2
_geom_torsion_atom_site_label_3
_geom_torsion_atom_site_label_4
_geom_torsion_site_symmetry_1
_geom_torsion_site_symmetry_2
_geom_torsion_site_symmetry_3
_geom_torsion_site_symmetry_4
_geom_torsion
_geom_torsion_publ_flag
C10 C1 C2 C3 . . . . -0.6(2) ?
C10 C1 C2 C11 . . . . 179.40(10) ?
C1 C2 C3 C4 . . . . 0.3(2) ?
C11 C2 C3 C4 . . . . -179.80(10) ?
C2 C3 C4 O15 . . . . 179.40(10) ?
C2 C3 C4 C9 . . . . -0.2(2) ?
C9 C5 C6 N16 . . . . 179.60(10) ?
C9 C5 C6 C7 . . . . 0.0(2) ?
N16 C6 C7 C8 . . . . 179.8(2) ?
C5 C6 C7 C8 . . . . -0.7(2) ?
C6 C7 C8 C10 . . . . 0.7(3) ?
C6 C5 C9 C10 . . . . 0.6(2) ?
C6 C5 C9 C4 . . . . -178.50(10) ?
O15 C4 C9 C5 . . . . -0.1(2) ?
C3 C4 C9 C5 . . . . 179.60(10) ?
O15 C4 C9 C10 . . . . -179.20(10) ?
C3 C4 C9 C10 . . . . 0.5(2) ?
C7 C8 C10 C1 . . . . 179.2(2) ?
C7 C8 C10 C9 . . . . -0.1(2) ?
C2 C1 C10 C8 . . . . -178.50(10) ?
C2 C1 C10 C9 . . . . 0.9(2) ?
C5 C9 C10 C8 . . . . -0.5(2) ?
C4 C9 C10 C8 . . . . 178.60(10) ?
C5 C9 C10 C1 . . . . -179.90(10) ?
C4 C9 C10 C1 . . . . -0.8(2) ?
C1 C2 C11 O12 . . . . 0.5(2) ?
C3 C2 C11 O12 . . . . -179.50(10) ?
C1 C2 C11 O13 . . . . 179.90(10) ?
C3 C2 C11 O13 . . . . -0.1(2) ?
O12 C11 O13 C14 . . . . 1.5(2) ?
C2 C11 O13 C14 . . . . -177.90(10) ?
C5 C6 N16 C17 . . . . 179.1(2) ?
C7 C6 N16 C17 . . . . -1.4(2) ?
C5 C6 N16 C18 . . . . 5.7(2) ?
C7 C6 N16 C18 . . . . -174.8(2) ?

loop_
_cod_related_entry_id
_cod_related_entry_database
_cod_related_entry_code
1 ChemSpider 13469204
